data_4335144
loop_
_publ_author_name
'Yong Yan'
'Christopher Keating'
'Perumalreddy Chandrasekaran'
'Upul Jayarathne'
'Joel T. Mague'
'Serena DeBeer'
'Kyle M. Lancaster'
'Stephen Sproules'
'Igor V. Rubtsov'
'James P. Donahue'

_publ_contact_author 'James P. Donahue'
_publ_contact_author_address
;
   James P. Donahue
   Department of Chemistry
   Tulane University
   Percival Stern Hall, Room 2015
   6400 Freret Street
   New Orleans, Louisiana 70118-5698
;
_publ_contact_author_email donahue@tulane.edu
_publ_section_title
;
 Ancillary Ligand Effects upon Dithiolene Redox Noninnocence in Tungsten
 Bis(dithiolene) Complexes
;
_journal_name_full 'Inorganic Chemistry'
_journal_page_first 6743
_journal_page_last 6751
_journal_paper_doi 10.1021/ic4009174
_journal_volume 52
_journal_year 2013
_chemical_formula_moiety '2(C8 H20 N), C10 H12 N2 S4 W, 2(C2 H3 N)'
_chemical_formula_sum 'C30 H58 N6 S4 W'
_chemical_formula_weight 814.91
_chemical_name_systematic
; 
 Tetraethylammonium dicyanobis(2,3-dithiolatobut-2-ene) 
tungstate(IV) acetonitrile solvate 
;
_space_group_IT_number 2
_symmetry_cell_setting triclinic
_symmetry_space_group_name_Hall '-P 1'
_symmetry_space_group_name_H-M 'P -1'
_atom_sites_solution_hydrogens geom
_atom_sites_solution_primary direct
_atom_sites_solution_secondary difmap
_audit_creation_method SHELXL-97
_cell_angle_alpha 99.509(5)
_cell_angle_beta 92.373(5)
_cell_angle_gamma 109.995(5)
_cell_formula_units_Z 2
_cell_length_a 9.431(3)
_cell_length_b 13.622(5)
_cell_length_c 15.748(6)
_cell_measurement_reflns_used 3294
_cell_measurement_temperature 100(2)
_cell_measurement_theta_max 28.77
_cell_measurement_theta_min 2.31
_cell_volume 1864.6(12)
_computing_cell_refinement 'Bruker SAINT (Bruker-AXS 2009)'
_computing_data_collection 'Bruker APEX2 (Bruker-AXS, 2010)'
_computing_data_reduction 'Bruker SAINT (Bruker-AXS 2009)'
_computing_molecular_graphics 'Bruker SHELXTL(Bruker-AXS 2008)'
_computing_publication_material 'Bruker SHELXTL(Bruker-AXS 2008)'
_computing_structure_refinement 'SHELXL (Sheldrick, 2008)'
_computing_structure_solution 'SHELXS (Sheldrick, 2008)'
_diffrn_ambient_temperature 100(2)
_diffrn_measured_fraction_theta_full 0.997
_diffrn_measured_fraction_theta_max 0.938
_diffrn_measurement_device_type 'Bruker Smart APEX CCD'
_diffrn_measurement_method '\f and \w scans'
_diffrn_radiation_monochromator graphite
_diffrn_radiation_source 'fine-focus sealed tube'
_diffrn_radiation_type MoK\a
_diffrn_radiation_wavelength 0.71073
_diffrn_reflns_av_R_equivalents 0.0000
_diffrn_reflns_av_sigmaI/netI 0.0590
_diffrn_reflns_limit_h_max 12
_diffrn_reflns_limit_h_min -12
_diffrn_reflns_limit_k_max 17
_diffrn_reflns_limit_k_min -18
_diffrn_reflns_limit_l_max 21
_diffrn_reflns_limit_l_min 0
_diffrn_reflns_number 9306
_diffrn_reflns_theta_full 29.00
_diffrn_reflns_theta_max 29.00
_diffrn_reflns_theta_min 1.88
_exptl_absorpt_coefficient_mu 3.350
_exptl_absorpt_correction_T_max 0.7116
_exptl_absorpt_correction_T_min 0.3199
_exptl_absorpt_correction_type multi-scan
_exptl_absorpt_process_details 'TWINABS (Sheldrick, 2008b)'
_exptl_crystal_colour orange
_exptl_crystal_density_diffrn 1.451
_exptl_crystal_description Block
_exptl_crystal_F_000 836
_exptl_crystal_size_max 0.18
_exptl_crystal_size_mid 0.13
_exptl_crystal_size_min 0.11
_refine_diff_density_max 6.824
_refine_diff_density_min -4.569
_refine_diff_density_rms 0.217
_refine_ls_extinction_method none
_refine_ls_goodness_of_fit_ref 1.048
_refine_ls_hydrogen_treatment constr
_refine_ls_matrix_type full
_refine_ls_number_parameters 476
_refine_ls_number_reflns 9306
_refine_ls_number_restraints 104
_refine_ls_restrained_S_all 1.046
_refine_ls_R_factor_all 0.0577
_refine_ls_R_factor_gt 0.0503
_refine_ls_shift/su_max 0.000
_refine_ls_shift/su_mean 0.000
_refine_ls_structure_factor_coef Fsqd
_refine_ls_weighting_details 'calc w=1/[\s^2^(Fo^2^)+(0.0845P)^2^+4.6485P] where P=(Fo^2^+2Fc^2^)/3'
_refine_ls_weighting_scheme calc
_refine_ls_wR_factor_gt 0.1316
_refine_ls_wR_factor_ref 0.1349
_reflns_number_gt 8173
_reflns_number_total 9306
_reflns_threshold_expression >2\s(I)
_cod_data_source_file ic4009174_si_002_09.cif
_cod_data_source_block jpd423_0m
_cod_original_cell_volume 1864.6(11)
_cod_database_code 4335144

loop_
_symmetry_equiv_pos_as_xyz
'x, y, z'
'-x, -y, -z'

loop_
_atom_site_label
_atom_site_type_symbol
_atom_site_fract_x
_atom_site_fract_y
_atom_site_fract_z
_atom_site_U_iso_or_equiv
_atom_site_adp_type
_atom_site_occupancy
_atom_site_symmetry_multiplicity
_atom_site_calc_flag
_atom_site_refinement_flags
_atom_site_disorder_assembly
_atom_site_disorder_group
W1 W 0.61365(2) 0.689256(16) 0.746960(13) 0.01259(8) Uani 1 1 d . . .
S1 S 0.38305(16) 0.54494(11) 0.72463(10) 0.0219(3) Uani 1 1 d . . .
S2 S 0.70599(16) 0.54784(11) 0.73385(10) 0.0196(3) Uani 1 1 d . . .
S3 S 0.48768(16) 0.76907(11) 0.66294(9) 0.0179(3) Uani 1 1 d . . .
S4 S 0.81289(16) 0.77419(11) 0.66884(9) 0.0179(3) Uani 1 1 d . . .
N1 N 0.8872(6) 0.7875(4) 0.9084(3) 0.0264(11) Uani 1 1 d . . .
N2 N 0.4407(6) 0.7789(4) 0.9027(3) 0.0250(11) Uani 1 1 d . . .
C1 C 0.4143(7) 0.4243(5) 0.7008(4) 0.0225(12) Uani 1 1 d . . .
C2 C 0.5568(7) 0.4252(5) 0.7052(4) 0.0212(12) Uani 1 1 d . . .
C3 C 0.6067(7) 0.8355(5) 0.5922(4) 0.0198(11) Uani 1 1 d . . .
C4 C 0.7503(7) 0.8383(4) 0.5950(4) 0.0191(11) Uani 1 1 d . . .
C5 C 0.2759(9) 0.3251(5) 0.6725(6) 0.0423(19) Uani 1 1 d . . .
H5A H 0.2442 0.3176 0.6110 0.063 Uiso 1 1 calc R . .
H5B H 0.1933 0.3302 0.7067 0.063 Uiso 1 1 calc R . .
H5C H 0.3001 0.2628 0.6815 0.063 Uiso 1 1 calc R . .
C6 C 0.6013(9) 0.3289(5) 0.6854(5) 0.0310(15) Uani 1 1 d . . .
H6A H 0.5177 0.2661 0.6944 0.047 Uiso 1 1 calc R . .
H6B H 0.6916 0.3390 0.7239 0.047 Uiso 1 1 calc R . .
H6C H 0.6238 0.3186 0.6251 0.047 Uiso 1 1 calc R . .
C7 C 0.5376(8) 0.8890(6) 0.5347(4) 0.0291(14) Uani 1 1 d . . .
H7A H 0.6071 0.9148 0.4921 0.044 Uiso 1 1 calc R . .
H7B H 0.5196 0.9490 0.5700 0.044 Uiso 1 1 calc R . .
H7C H 0.4411 0.8377 0.5045 0.044 Uiso 1 1 calc R . .
C8 C 0.8694(8) 0.8970(5) 0.5418(4) 0.0265(13) Uani 1 1 d . . .
H8A H 0.8203 0.9171 0.4949 0.040 Uiso 1 1 calc R . .
H8B H 0.9233 0.8508 0.5173 0.040 Uiso 1 1 calc R . .
H8C H 0.9416 0.9612 0.5789 0.040 Uiso 1 1 calc R . .
C9 C 0.7927(6) 0.7519(4) 0.8500(4) 0.0177(11) Uani 1 1 d . . .
C10 C 0.5001(6) 0.7475(4) 0.8469(4) 0.0163(10) Uani 1 1 d . . .
N3 N 0.5000 0.5000 0.0000 0.0289(17) Uani 1 2 d S . .
C11 C 0.5732(16) 0.5539(12) 0.0895(8) 0.033(3) Uani 0.50 1 d P . .
H11A H 0.6308 0.5143 0.1091 0.040 Uiso 0.50 1 d PR . .
H11B H 0.4949 0.5514 0.1271 0.040 Uiso 0.50 1 d PR . .
C12 C 0.679(2) 0.6683(17) 0.0982(13) 0.035(5) Uani 0.50 1 d PU . .
H12A H 0.7217 0.6970 0.1573 0.052 Uiso 0.50 1 d PR . .
H12B H 0.7597 0.6716 0.0620 0.052 Uiso 0.50 1 d PR . .
H12C H 0.6222 0.7090 0.0802 0.052 Uiso 0.50 1 d PR . .
C13 C 0.5976(15) 0.5083(12) -0.0682(9) 0.030(3) Uani 0.50 1 d P . .
H13A H 0.6460 0.5810 -0.0740 0.036 Uiso 0.50 1 d PR . .
H13B H 0.5413 0.4679 -0.1224 0.036 Uiso 0.50 1 d PR . .
C14 C 0.726(2) 0.4669(17) -0.0490(14) 0.037(5) Uani 0.50 1 d PU . .
H14A H 0.7962 0.4692 -0.0919 0.056 Uiso 0.50 1 d PR . .
H14B H 0.7806 0.5081 0.0055 0.056 Uiso 0.50 1 d PR . .
H14C H 0.6755 0.3945 -0.0432 0.056 Uiso 0.50 1 d PR . .
C15 C 0.4015(15) 0.3848(10) 0.0048(8) 0.024(2) Uani 0.50 1 d P . .
H15A H 0.3410 0.3873 0.0521 0.028 Uiso 0.50 1 d PR . .
H15B H 0.4678 0.3483 0.0183 0.028 Uiso 0.50 1 d PR . .
C16 C 0.301(3) 0.3193(18) -0.0745(13) 0.037(5) Uani 0.50 1 d PU . .
H16A H 0.2454 0.2495 -0.0641 0.055 Uiso 0.50 1 d PR . .
H16B H 0.2308 0.3532 -0.0879 0.055 Uiso 0.50 1 d PR . .
H16C H 0.3594 0.3136 -0.1222 0.055 Uiso 0.50 1 d PR . .
C17 C 0.3794(15) 0.5557(11) -0.0253(9) 0.027(3) Uani 0.50 1 d P . .
H17A H 0.3251 0.5226 -0.0815 0.032 Uiso 0.50 1 d PR . .
H17B H 0.4283 0.6307 -0.0231 0.032 Uiso 0.50 1 d PR . .
C18 C 0.253(3) 0.551(2) 0.0320(17) 0.050(7) Uani 0.50 1 d PU . .
H18A H 0.1741 0.5794 0.0251 0.075 Uiso 0.50 1 d PR . .
H18B H 0.2076 0.4751 0.0289 0.075 Uiso 0.50 1 d PR . .
H18C H 0.3108 0.5832 0.0872 0.075 Uiso 0.50 1 d PR . .
N4 N 1.0000 0.5000 0.5000 0.0285(17) Uani 1 2 d S . .
C19 C 1.0199(15) 0.5631(11) 0.4270(8) 0.027(3) Uani 0.50 1 d P . .
H19A H 0.9242 0.5454 0.3934 0.033 Uiso 0.50 1 d PR . .
H19B H 1.0894 0.5463 0.3895 0.033 Uiso 0.50 1 d PR . .
C20 C 1.0821(17) 0.6808(12) 0.4664(10) 0.029(3) Uani 0.50 1 d PU . .
H20A H 1.0955 0.7222 0.4216 0.044 Uiso 0.50 1 d PR . .
H20B H 1.0115 0.6968 0.5035 0.044 Uiso 0.50 1 d PR . .
H20C H 1.1778 0.6977 0.4996 0.044 Uiso 0.50 1 d PR . .
C21 C 1.1375(13) 0.5099(10) 0.5493(8) 0.022(2) Uani 0.50 1 d P . .
H21A H 1.1105 0.4616 0.5889 0.026 Uiso 0.50 1 d PR . .
H21B H 1.1772 0.5805 0.5836 0.026 Uiso 0.50 1 d PR . .
C22 C 1.265(3) 0.491(2) 0.5018(16) 0.027(6) Uani 0.50 1 d PU . .
H22A H 1.3486 0.5010 0.5433 0.040 Uiso 0.50 1 d PR . .
H22B H 1.2300 0.4200 0.4690 0.040 Uiso 0.50 1 d PR . .
H22C H 1.2978 0.5409 0.4635 0.040 Uiso 0.50 1 d PR . .
C23 C 0.9348(15) 0.3775(11) 0.4388(8) 0.026(3) Uani 0.50 1 d P . .
H23A H 1.0095 0.3704 0.4010 0.031 Uiso 0.50 1 d PR . .
H23B H 0.8445 0.3689 0.4034 0.031 Uiso 0.50 1 d PR . .
C24 C 0.8986(19) 0.2905(13) 0.4920(11) 0.034(3) Uani 0.50 1 d PU . .
H24A H 0.8621 0.2224 0.4538 0.052 Uiso 0.50 1 d PR . .
H24B H 0.9890 0.2977 0.5266 0.052 Uiso 0.50 1 d PR . .
H24C H 0.8223 0.2963 0.5290 0.052 Uiso 0.50 1 d PR . .
C25 C 0.8813(13) 0.5092(9) 0.5536(8) 0.020(2) Uani 0.50 1 d P . .
H25A H 0.9162 0.5803 0.5870 0.024 Uiso 0.50 1 d PR . .
H25B H 0.8705 0.4618 0.5937 0.024 Uiso 0.50 1 d PR . .
C26 C 0.722(3) 0.4883(19) 0.5087(16) 0.023(5) Uani 0.50 1 d PU . .
H26A H 0.6556 0.4976 0.5514 0.034 Uiso 0.50 1 d PR . .
H26B H 0.7291 0.5367 0.4699 0.034 Uiso 0.50 1 d PR . .
H26C H 0.6827 0.4165 0.4767 0.034 Uiso 0.50 1 d PR . .
N5 N 0.7810(6) 0.0919(4) 0.8527(3) 0.0264(11) Uani 1 1 d D . .
C27 C 0.7460(10) 0.0507(6) 0.7556(5) 0.0287(17) Uani 0.808(6) 1 d PD A 1
H27A H 0.6345 0.0244 0.7415 0.034 Uiso 0.808(6) 1 calc PR A 1
H27B H 0.7790 -0.0111 0.7411 0.034 Uiso 0.808(6) 1 calc PR A 1
C28 C 0.817(2) 0.1287(7) 0.6969(7) 0.040(3) Uani 0.808(6) 1 d PD A 1
H28A H 0.7861 0.0930 0.6362 0.060 Uiso 0.808(6) 1 calc PR A 1
H28B H 0.9279 0.1536 0.7081 0.060 Uiso 0.808(6) 1 calc PR A 1
H28C H 0.7830 0.1895 0.7086 0.060 Uiso 0.808(6) 1 calc PR A 1
C29 C 0.7313(9) 0.1835(6) 0.8837(6) 0.0279(17) Uani 0.808(6) 1 d PD A 1
H29A H 0.7843 0.2432 0.8549 0.033 Uiso 0.808(6) 1 calc PR A 1
H29B H 0.7611 0.2078 0.9468 0.033 Uiso 0.808(6) 1 calc PR A 1
C30 C 0.5616(10) 0.1550(9) 0.8658(9) 0.040(3) Uani 0.808(6) 1 d PD A 1
H30A H 0.5347 0.2176 0.8867 0.060 Uiso 0.808(6) 1 calc PR A 1
H30B H 0.5086 0.0975 0.8958 0.060 Uiso 0.808(6) 1 calc PR A 1
H30C H 0.5316 0.1315 0.8034 0.060 Uiso 0.808(6) 1 calc PR A 1
C31 C 0.9550(8) 0.1355(6) 0.8734(6) 0.0276(17) Uani 0.808(6) 1 d PD A 1
H31A H 0.9977 0.1983 0.8460 0.033 Uiso 0.808(6) 1 calc PR A 1
H31B H 0.9797 0.1600 0.9368 0.033 Uiso 0.808(6) 1 calc PR A 1
C32 C 1.0322(12) 0.0563(10) 0.8435(11) 0.046(3) Uani 0.808(6) 1 d PD A 1
H32A H 1.1419 0.0903 0.8591 0.069 Uiso 0.808(6) 1 calc PR A 1
H32B H 1.0112 0.0330 0.7805 0.069 Uiso 0.808(6) 1 calc PR A 1
H32C H 0.9931 -0.0054 0.8714 0.069 Uiso 0.808(6) 1 calc PR A 1
C33 C 0.7147(9) -0.0007(6) 0.8961(5) 0.0296(17) Uani 0.808(6) 1 d PD A 1
H33A H 0.7631 -0.0536 0.8775 0.035 Uiso 0.808(6) 1 calc PR A 1
H33B H 0.6053 -0.0346 0.8754 0.035 Uiso 0.808(6) 1 calc PR A 1
C34 C 0.731(2) 0.0247(9) 0.9947(7) 0.038(3) Uani 0.808(6) 1 d PD A 1
H34A H 0.6839 -0.0409 1.0168 0.057 Uiso 0.808(6) 1 calc PR A 1
H34B H 0.6813 0.0755 1.0144 0.057 Uiso 0.808(6) 1 calc PR A 1
H34C H 0.8391 0.0558 1.0164 0.057 Uiso 0.808(6) 1 calc PR A 1
C27A C 0.833(4) 0.1853(19) 0.8070(19) 0.0287(17) Uani 0.192(6) 1 d PD A 2
H27C H 0.7707 0.2306 0.8207 0.034 Uiso 0.192(6) 1 calc PR A 2
H27D H 0.9400 0.2289 0.8275 0.034 Uiso 0.192(6) 1 calc PR A 2
C28A C 0.817(12) 0.148(3) 0.715(4) 0.040(3) Uani 0.192(6) 1 d PD A 2
H28D H 0.8506 0.2095 0.6863 0.060 Uiso 0.192(6) 1 calc PR A 2
H28E H 0.7109 0.1057 0.6952 0.060 Uiso 0.192(6) 1 calc PR A 2
H28F H 0.8802 0.1046 0.7020 0.060 Uiso 0.192(6) 1 calc PR A 2
C29A C 0.6060(18) 0.051(2) 0.839(2) 0.0279(17) Uani 0.192(6) 1 d PD A 2
H29C H 0.5767 0.0245 0.7757 0.033 Uiso 0.192(6) 1 calc PR A 2
H29D H 0.5685 -0.0109 0.8671 0.033 Uiso 0.192(6) 1 calc PR A 2
C30A C 0.517(6) 0.124(4) 0.868(5) 0.040(3) Uani 0.192(6) 1 d PD A 2
H30D H 0.4083 0.0829 0.8554 0.060 Uiso 0.192(6) 1 calc PR A 2
H30E H 0.5446 0.1831 0.8371 0.060 Uiso 0.192(6) 1 calc PR A 2
H30F H 0.5419 0.1509 0.9305 0.060 Uiso 0.192(6) 1 calc PR A 2
C31A C 0.816(3) -0.0077(17) 0.830(2) 0.0276(17) Uani 0.192(6) 1 d PD A 2
H31C H 0.7832 -0.0407 0.7680 0.033 Uiso 0.192(6) 1 calc PR A 2
H31D H 0.7657 -0.0598 0.8659 0.033 Uiso 0.192(6) 1 calc PR A 2
C32A C 0.988(4) 0.029(6) 0.848(6) 0.046(3) Uani 0.192(6) 1 d PD A 2
H32D H 1.0210 -0.0321 0.8352 0.069 Uiso 0.192(6) 1 calc PR A 2
H32E H 1.0187 0.0632 0.9091 0.069 Uiso 0.192(6) 1 calc PR A 2
H32F H 1.0359 0.0806 0.8115 0.069 Uiso 0.192(6) 1 calc PR A 2
C33A C 0.801(4) 0.131(2) 0.9508(11) 0.0296(17) Uani 0.192(6) 1 d PD A 2
H33C H 0.9099 0.1723 0.9682 0.035 Uiso 0.192(6) 1 calc PR A 2
H33D H 0.7462 0.1816 0.9629 0.035 Uiso 0.192(6) 1 calc PR A 2
C34A C 0.749(11) 0.050(5) 1.010(4) 0.038(3) Uani 0.192(6) 1 d PD A 2
H34D H 0.7716 0.0875 1.0704 0.057 Uiso 0.192(6) 1 calc PR A 2
H34E H 0.8028 0.0000 1.0002 0.057 Uiso 0.192(6) 1 calc PR A 2
H34F H 0.6396 0.0117 0.9969 0.057 Uiso 0.192(6) 1 calc PR A 2
N6 N 0.0047(8) 0.4048(7) 0.8173(6) 0.056(2) Uani 1 1 d . . .
C35 C 0.0401(8) 0.4953(7) 0.8225(6) 0.0408(18) Uani 1 1 d . . .
C36 C 0.0800(9) 0.6096(7) 0.8294(7) 0.048(2) Uani 1 1 d . . .
H36A H 0.0439 0.6243 0.7753 0.072 Uiso 1 1 calc R . .
H36B H 0.1905 0.6445 0.8402 0.072 Uiso 1 1 calc R . .
H36C H 0.0326 0.6370 0.8774 0.072 Uiso 1 1 calc R . .
N7 N 0.2861(11) 1.0126(8) 0.6723(6) 0.065(2) Uani 1 1 d . . .
C37 C 0.2529(9) 0.9466(7) 0.7111(6) 0.0433(19) Uani 1 1 d . . .
C38 C 0.2066(10) 0.8614(7) 0.7603(6) 0.047(2) Uani 1 1 d . . .
H38A H 0.1088 0.8564 0.7817 0.070 Uiso 1 1 calc R . .
H38B H 0.2831 0.8764 0.8094 0.070 Uiso 1 1 calc R . .
H38C H 0.1967 0.7938 0.7228 0.070 Uiso 1 1 calc R . .

loop_
_atom_site_aniso_label
_atom_site_aniso_U_11
_atom_site_aniso_U_22
_atom_site_aniso_U_33
_atom_site_aniso_U_23
_atom_site_aniso_U_13
_atom_site_aniso_U_12
W1 0.01339(12) 0.01126(12) 0.01449(11) 0.00453(7) 0.00173(7) 0.00512(8)
S1 0.0159(7) 0.0134(7) 0.0336(8) 0.0059(5) -0.0011(6) 0.0015(5)
S2 0.0187(7) 0.0156(7) 0.0275(7) 0.0060(5) 0.0031(5) 0.0090(5)
S3 0.0163(6) 0.0195(7) 0.0207(6) 0.0103(5) 0.0020(5) 0.0068(5)
S4 0.0165(6) 0.0187(7) 0.0220(6) 0.0085(5) 0.0066(5) 0.0081(5)
N1 0.023(3) 0.028(3) 0.026(3) 0.004(2) -0.002(2) 0.007(2)
N2 0.026(3) 0.025(3) 0.027(3) 0.003(2) 0.004(2) 0.014(2)
C1 0.028(3) 0.011(3) 0.024(3) -0.001(2) -0.001(2) 0.003(2)
C2 0.033(3) 0.015(3) 0.016(3) 0.005(2) 0.003(2) 0.007(2)
C3 0.029(3) 0.015(3) 0.018(3) 0.007(2) 0.003(2) 0.008(2)
C4 0.021(3) 0.015(3) 0.023(3) 0.010(2) 0.007(2) 0.004(2)
C5 0.033(4) 0.015(3) 0.069(5) 0.007(3) -0.012(4) -0.002(3)
C6 0.041(4) 0.017(3) 0.038(4) 0.008(3) 0.009(3) 0.012(3)
C7 0.033(4) 0.031(4) 0.032(3) 0.020(3) 0.004(3) 0.016(3)
C8 0.030(3) 0.023(3) 0.029(3) 0.014(2) 0.010(3) 0.008(3)
C9 0.014(3) 0.015(3) 0.023(3) 0.003(2) 0.005(2) 0.003(2)
C10 0.015(3) 0.015(3) 0.020(3) 0.005(2) 0.000(2) 0.007(2)
N3 0.035(4) 0.033(4) 0.017(3) 0.013(3) 0.001(3) 0.006(4)
C11 0.023(6) 0.046(9) 0.022(6) 0.006(6) 0.003(5) 0.001(6)
C12 0.032(7) 0.035(7) 0.031(7) 0.000(5) 0.000(5) 0.008(5)
C13 0.023(6) 0.040(8) 0.026(6) 0.007(6) 0.005(5) 0.008(6)
C14 0.033(7) 0.042(7) 0.035(7) 0.005(5) 0.009(5) 0.011(5)
C15 0.034(7) 0.022(6) 0.017(5) 0.010(4) 0.007(5) 0.010(5)
C16 0.041(7) 0.031(7) 0.037(7) 0.008(5) 0.004(6) 0.010(5)
C17 0.027(7) 0.026(7) 0.028(6) 0.015(5) -0.002(5) 0.007(5)
C18 0.051(9) 0.054(8) 0.049(9) 0.010(6) 0.011(6) 0.024(6)
N4 0.023(4) 0.042(5) 0.031(4) 0.020(4) 0.012(3) 0.018(4)
C19 0.022(6) 0.037(7) 0.025(6) 0.010(5) 0.005(5) 0.012(5)
C20 0.030(5) 0.028(5) 0.034(5) 0.013(5) 0.006(5) 0.011(4)
C21 0.020(6) 0.024(6) 0.020(5) 0.001(4) 0.001(4) 0.009(5)
C22 0.027(8) 0.029(8) 0.025(7) 0.006(5) 0.003(5) 0.010(5)
C23 0.023(6) 0.031(7) 0.019(5) -0.005(5) 0.006(5) 0.009(5)
C24 0.037(6) 0.032(6) 0.036(6) 0.005(5) 0.008(5) 0.015(5)
C25 0.019(6) 0.020(6) 0.021(5) -0.001(4) 0.005(4) 0.009(4)
C26 0.018(6) 0.026(7) 0.025(7) 0.006(5) 0.006(5) 0.008(5)
N5 0.024(3) 0.019(3) 0.031(3) 0.000(2) -0.004(2) 0.005(2)
C27 0.030(4) 0.020(4) 0.031(4) -0.003(3) 0.005(3) 0.004(3)
C28 0.054(5) 0.031(5) 0.026(6) 0.003(5) -0.001(6) 0.005(6)
C29 0.029(4) 0.019(4) 0.037(4) 0.004(3) 0.004(3) 0.011(3)
C30 0.032(6) 0.042(6) 0.050(5) 0.012(6) 0.019(6) 0.016(5)
C31 0.018(3) 0.022(4) 0.040(4) 0.011(3) 0.001(3) 0.002(3)
C32 0.028(6) 0.056(9) 0.068(6) 0.025(6) 0.010(7) 0.025(6)
C33 0.024(4) 0.015(3) 0.046(5) 0.004(3) 0.004(3) 0.002(3)
C34 0.032(7) 0.037(8) 0.041(6) 0.017(6) 0.005(6) 0.002(7)
C27A 0.030(4) 0.020(4) 0.031(4) -0.003(3) 0.005(3) 0.004(3)
C28A 0.054(5) 0.031(5) 0.026(6) 0.003(5) -0.001(6) 0.005(6)
C29A 0.029(4) 0.019(4) 0.037(4) 0.004(3) 0.004(3) 0.011(3)
C30A 0.032(6) 0.042(6) 0.050(5) 0.012(6) 0.019(6) 0.016(5)
C31A 0.018(3) 0.022(4) 0.040(4) 0.011(3) 0.001(3) 0.002(3)
C32A 0.028(6) 0.056(9) 0.068(6) 0.025(6) 0.010(7) 0.025(6)
C33A 0.024(4) 0.015(3) 0.046(5) 0.004(3) 0.004(3) 0.002(3)
C34A 0.032(7) 0.037(8) 0.041(6) 0.017(6) 0.005(6) 0.002(7)
N6 0.024(3) 0.051(5) 0.087(6) 0.012(4) 0.017(4) 0.007(3)
C35 0.018(3) 0.045(5) 0.053(5) 0.006(4) 0.003(3) 0.004(3)
C36 0.020(3) 0.038(4) 0.079(6) 0.005(4) 0.001(4) 0.005(3)
N7 0.064(6) 0.066(6) 0.071(6) 0.021(5) 0.021(5) 0.026(5)
C37 0.031(4) 0.041(5) 0.055(5) 0.002(4) 0.010(4) 0.012(3)
C38 0.036(4) 0.061(6) 0.056(5) 0.020(4) 0.012(4) 0.029(4)

loop_
_atom_type_symbol
_atom_type_description
_atom_type_scat_dispersion_real
_atom_type_scat_dispersion_imag
_atom_type_scat_source
C C 0.0033 0.0016 'International Tables Vol C Tables 4.2.6.8 and 6.1.1.4'
H H 0.0000 0.0000 'International Tables Vol C Tables 4.2.6.8 and 6.1.1.4'
N N 0.0061 0.0033 'International Tables Vol C Tables 4.2.6.8 and 6.1.1.4'
S S 0.1246 0.1234 'International Tables Vol C Tables 4.2.6.8 and 6.1.1.4'
W W -0.8490 6.8722 'International Tables Vol C Tables 4.2.6.8 and 6.1.1.4'

loop_
_geom_angle_atom_site_label_1
_geom_angle_atom_site_label_2
_geom_angle_atom_site_label_3
_geom_angle
_geom_angle_site_symmetry_1
_geom_angle_site_symmetry_3
C9 W1 C10 79.8(2) . .
C9 W1 S1 132.89(16) . .
C10 W1 S1 81.18(16) . .
C9 W1 S2 80.22(16) . .
C10 W1 S2 130.51(15) . .
S1 W1 S2 80.26(6) . .
C9 W1 S4 81.19(15) . .
C10 W1 S4 132.98(15) . .
S1 W1 S4 139.75(6) . .
S2 W1 S4 87.28(5) . .
C9 W1 S3 133.13(16) . .
C10 W1 S3 82.21(15) . .
S1 W1 S3 85.67(6) . .
S2 W1 S3 140.83(5) . .
S4 W1 S3 80.26(5) . .
C1 S1 W1 110.7(2) . .
C2 S2 W1 110.7(2) . .
C3 S3 W1 111.0(2) . .
C4 S4 W1 110.7(2) . .
C2 C1 C5 124.1(6) . .
C2 C1 S1 119.2(5) . .
C5 C1 S1 116.7(5) . .
C1 C2 C6 125.3(6) . .
C1 C2 S2 118.6(5) . .
C6 C2 S2 116.1(5) . .
C4 C3 C7 125.5(6) . .
C4 C3 S3 118.8(4) . .
C7 C3 S3 115.6(5) . .
C3 C4 C8 125.3(5) . .
C3 C4 S4 119.2(4) . .
C8 C4 S4 115.4(5) . .
C1 C5 H5A 109.5 . .
C1 C5 H5B 109.5 . .
H5A C5 H5B 109.5 . .
C1 C5 H5C 109.5 . .
H5A C5 H5C 109.5 . .
H5B C5 H5C 109.5 . .
C2 C6 H6A 109.5 . .
C2 C6 H6B 109.5 . .
H6A C6 H6B 109.5 . .
C2 C6 H6C 109.5 . .
H6A C6 H6C 109.5 . .
H6B C6 H6C 109.5 . .
C3 C7 H7A 109.5 . .
C3 C7 H7B 109.5 . .
H7A C7 H7B 109.5 . .
C3 C7 H7C 109.5 . .
H7A C7 H7C 109.5 . .
H7B C7 H7C 109.5 . .
C4 C8 H8A 109.5 . .
C4 C8 H8B 109.5 . .
H8A C8 H8B 109.5 . .
C4 C8 H8C 109.5 . .
H8A C8 H8C 109.5 . .
H8B C8 H8C 109.5 . .
N1 C9 W1 177.5(5) . .
N2 C10 W1 178.4(5) . .
C13 N3 C13 180.0(13) 2_665 .
C13 N3 C11 63.1(7) 2_665 .
C13 N3 C11 116.9(7) . .
C13 N3 C11 116.9(7) 2_665 2_665
C13 N3 C11 63.1(7) . 2_665
C11 N3 C11 180.000(2) . 2_665
C13 N3 C15 114.2(7) 2_665 2_665
C13 N3 C15 65.8(7) . 2_665
C11 N3 C15 73.0(7) . 2_665
C11 N3 C15 107.0(7) 2_665 2_665
C13 N3 C15 65.8(7) 2_665 .
C13 N3 C15 114.2(7) . .
C11 N3 C15 107.0(7) . .
C11 N3 C15 73.0(7) 2_665 .
C15 N3 C15 180.0(9) 2_665 .
C13 N3 C17 105.3(7) 2_665 2_665
C13 N3 C17 74.7(7) . 2_665
C11 N3 C17 72.6(8) . 2_665
C11 N3 C17 107.4(8) 2_665 2_665
C15 N3 C17 105.1(7) 2_665 2_665
C15 N3 C17 74.9(7) . 2_665
C13 N3 C17 74.7(7) 2_665 .
C13 N3 C17 105.3(7) . .
C11 N3 C17 107.4(8) . .
C11 N3 C17 72.6(8) 2_665 .
C15 N3 C17 74.9(7) 2_665 .
C15 N3 C17 105.1(7) . .
C17 N3 C17 180.000(2) 2_665 .
N3 C11 C12 115.2(12) . .
N3 C11 C13 56.6(7) . 2_665
C12 C11 C13 137.0(16) . 2_665
N3 C11 C16 103.2(10) . 2_665
C13 C11 C16 134.9(14) 2_665 2_665
N3 C11 C15 54.7(6) . 2_665
C12 C11 C15 60.5(10) . 2_665
C13 C11 C15 96.7(10) 2_665 2_665
C16 C11 C15 48.8(9) 2_665 2_665
N3 C11 C17 57.3(6) . 2_665
C12 C11 C17 120.1(13) . 2_665
C13 C11 C17 91.9(10) 2_665 2_665
C16 C11 C17 110.8(11) 2_665 2_665
C15 C11 C17 87.1(8) 2_665 2_665
N3 C11 H11A 108.4 . .
C12 C11 H11A 107.6 . .
C13 C11 H11A 114.9 2_665 .
C16 C11 H11A 109.6 2_665 .
C15 C11 H11A 126.6 2_665 .
C17 C11 H11A 52.0 2_665 .
N3 C11 H11B 108.5 . .
C12 C11 H11B 109.2 . .
C13 C11 H11B 52.5 2_665 .
C16 C11 H11B 119.0 2_665 .
C15 C11 H11B 125.7 2_665 .
C17 C11 H11B 130.2 2_665 .
H11A C11 H11B 107.6 . .
C16 C12 C11 120(5) 2_665 .
C16 C12 C15 56(4) 2_665 2_665
C11 C12 C15 68.2(10) . 2_665
C16 C12 H12A 126.0 2_665 .
C11 C12 H12A 110.1 . .
C15 C12 H12A 177.9 2_665 .
C11 C12 H12B 109.9 . .
C15 C12 H12B 72.4 2_665 .
H12A C12 H12B 109.5 . .
C16 C12 H12C 72.9 2_665 .
C11 C12 H12C 108.4 . .
C15 C12 H12C 70.3 2_665 .
H12A C12 H12C 109.5 . .
H12B C12 H12C 109.5 . .
N3 C13 C11 60.3(7) . 2_665
N3 C13 C14 111.1(12) . .
C11 C13 C14 129.1(14) 2_665 .
N3 C13 C15 60.2(7) . 2_665
C11 C13 C15 101.4(11) 2_665 2_665
C14 C13 C15 117.2(13) . 2_665
N3 C13 C17 57.5(6) . 2_665
C11 C13 C17 95.2(10) 2_665 2_665
C14 C13 C17 53.7(10) . 2_665
C15 C13 C17 92.3(9) 2_665 2_665
N3 C13 C18 104.1(11) . 2_665
C11 C13 C18 125.2(14) 2_665 2_665
C15 C13 C18 115.2(12) 2_665 2_665
C17 C13 C18 46.7(9) 2_665 2_665
N3 C13 H13A 111.3 . .
C11 C13 H13A 124.0 2_665 .
C14 C13 H13A 106.3 . .
C15 C13 H13A 51.7 2_665 .
C17 C13 H13A 128.5 2_665 .
C18 C13 H13A 110.8 2_665 .
N3 C13 H13B 110.7 . .
C11 C13 H13B 50.5 2_665 .
C14 C13 H13B 108.5 . .
C15 C13 H13B 133.6 2_665 .
C17 C13 H13B 122.3 2_665 .
C18 C13 H13B 111.1 2_665 .
H13A C13 H13B 108.9 . .
C18 C14 C13 149(6) 2_665 .
C18 C14 C17 75(6) 2_665 2_665
C13 C14 C17 74.0(12) . 2_665
C18 C14 H14A 94.5 2_665 .
C13 C14 H14A 116.3 . .
C17 C14 H14A 168.6 2_665 .
C18 C14 H14B 63.6 2_665 .
C13 C14 H14B 107.1 . .
C17 C14 H14B 70.1 2_665 .
H14A C14 H14B 109.5 . .
C18 C14 H14C 56.9 2_665 .
C13 C14 H14C 104.8 . .
C17 C14 H14C 61.2 2_665 .
H14A C14 H14C 109.5 . .
H14B C14 H14C 109.5 . .
C16 C15 N3 116.9(11) . .
C16 C15 C13 131.3(14) . 2_665
N3 C15 C13 54.0(6) . 2_665
N3 C15 C12 103.5(10) . 2_665
C13 C15 C12 129.8(13) 2_665 2_665
C16 C15 C11 65.0(10) . 2_665
N3 C15 C11 52.3(6) . 2_665
C13 C15 C11 93.4(9) 2_665 2_665
C12 C15 C11 51.3(9) 2_665 2_665
C16 C15 C17 130.3(13) . 2_665
N3 C15 C17 54.8(6) . 2_665
C13 C15 C17 86.5(9) 2_665 2_665
C12 C15 C17 118.3(11) 2_665 2_665
C11 C15 C17 84.8(8) 2_665 2_665
C16 C15 H15A 109.0 . .
N3 C15 H15A 108.1 . .
C13 C15 H15A 54.2 2_665 .
C12 C15 H15A 121.4 2_665 .
C11 C15 H15A 133.4 2_665 .
C17 C15 H15A 120.2 2_665 .
C16 C15 H15B 107.0 . .
N3 C15 H15B 108.1 . .
C13 C15 H15B 121.5 2_665 .
C12 C15 H15B 107.8 2_665 .
C11 C15 H15B 118.8 2_665 .
C17 C15 H15B 53.4 2_665 .
H15A C15 H15B 107.3 . .
C12 C16 C15 109(5) 2_665 .
C12 C16 C11 47(4) 2_665 2_665
C15 C16 C11 66.1(10) . 2_665
C12 C16 H16A 133.3 2_665 .
C15 C16 H16A 109.6 . .
C11 C16 H16A 172.2 2_665 .
C12 C16 H16B 81.2 2_665 .
C15 C16 H16B 108.4 . .
C11 C16 H16B 78.3 2_665 .
H16A C16 H16B 109.5 . .
C15 C16 H16C 110.4 . .
C11 C16 H16C 67.4 2_665 .
H16A C16 H16C 109.5 . .
H16B C16 H16C 109.5 . .
C18 C17 N3 117.2(12) . .
C14 C17 N3 100.0(11) 2_665 .
C18 C17 C11 129.7(13) . 2_665
C14 C17 C11 120.0(12) 2_665 2_665
N3 C17 C11 50.2(6) . 2_665
C18 C17 C13 69.6(12) . 2_665
C14 C17 C13 52.3(10) 2_665 2_665
N3 C17 C13 47.8(5) . 2_665
C11 C17 C13 84.2(8) 2_665 2_665
C18 C17 C15 133.9(13) . 2_665
C14 C17 C15 123.3(11) 2_665 2_665
N3 C17 C15 50.3(5) . 2_665
C11 C17 C15 80.1(8) 2_665 2_665
C13 C17 C15 82.2(7) 2_665 2_665
C18 C17 H17A 102.6 . .
C14 C17 H17A 112.0 2_665 .
N3 C17 H17A 111.7 . .
C11 C17 H17A 61.6 2_665 .
C13 C17 H17A 128.5 2_665 .
C15 C17 H17A 123.4 2_665 .
C18 C17 H17B 103.2 . .
C14 C17 H17B 111.6 2_665 .
N3 C17 H17B 111.9 . .
C11 C17 H17B 127.1 2_665 .
C13 C17 H17B 122.0 2_665 .
C15 C17 H17B 61.9 2_665 .
H17A C17 H17B 109.4 . .
C14 C18 C17 88(6) 2_665 .
C17 C18 C13 63.8(11) . 2_665
C14 C18 H18A 145.7 2_665 .
C17 C18 H18A 126.5 . .
C13 C18 H18A 169.3 2_665 .
C14 C18 H18B 58.9 2_665 .
C17 C18 H18B 100.7 . .
C13 C18 H18B 68.7 2_665 .
H18A C18 H18B 109.5 . .
C14 C18 H18C 55.6 2_665 .
C17 C18 H18C 100.2 . .
C13 C18 H18C 62.7 2_665 .
H18A C18 H18C 109.5 . .
H18B C18 H18C 109.5 . .
C21 N4 C21 180.000(4) 2_766 .
C21 N4 C25 113.3(7) 2_766 2_766
C21 N4 C25 66.7(7) . 2_766
C21 N4 C25 66.7(7) 2_766 .
C21 N4 C25 113.3(7) . .
C25 N4 C25 180.000(4) 2_766 .
C21 N4 C19 64.3(7) 2_766 .
C21 N4 C19 115.7(7) . .
C25 N4 C19 65.9(7) 2_766 .
C25 N4 C19 114.1(7) . .
C21 N4 C19 115.7(7) 2_766 2_766
C21 N4 C19 64.3(7) . 2_766
C25 N4 C19 114.1(7) 2_766 2_766
C25 N4 C19 65.9(7) . 2_766
C19 N4 C19 180.0(9) . 2_766
C21 N4 C23 73.2(7) 2_766 .
C21 N4 C23 106.8(7) . .
C25 N4 C23 72.9(6) 2_766 .
C25 N4 C23 107.1(6) . .
C19 N4 C23 98.0(7) . .
C19 N4 C23 82.0(7) 2_766 .
C21 N4 C23 106.8(7) 2_766 2_766
C21 N4 C23 73.2(7) . 2_766
C25 N4 C23 107.1(6) 2_766 2_766
C25 N4 C23 72.9(6) . 2_766
C19 N4 C23 82.0(7) . 2_766
C19 N4 C23 98.0(7) 2_766 2_766
C23 N4 C23 180.0(6) . 2_766
C20 C19 N4 108.7(10) . .
C20 C19 C21 119.8(11) . 2_766
N4 C19 C21 55.1(6) . 2_766
C20 C19 C25 118.3(11) . 2_766
N4 C19 C25 55.0(6) . 2_766
C21 C19 C25 98.0(10) 2_766 2_766
C20 C19 H19A 110.1 . .
N4 C19 H19A 110.1 . .
C21 C19 H19A 55.3 2_766 .
C25 C19 H19A 131.5 2_766 .
C20 C19 H19B 109.4 . .
N4 C19 H19B 110.1 . .
C21 C19 H19B 130.7 2_766 .
C25 C19 H19B 55.6 2_766 .
H19A C19 H19B 108.5 . .
C24 C20 C19 134(2) 2_766 .
C24 C20 C23 56(2) 2_766 2_766
C19 C20 C23 78.5(9) . 2_766
C24 C20 H20A 115.6 2_766 .
C19 C20 H20A 110.2 . .
C23 C20 H20A 171.3 2_766 .
C24 C20 H20B 55.4 2_766 .
C19 C20 H20B 108.8 . .
C23 C20 H20B 65.8 2_766 .
H20A C20 H20B 109.5 . .
C24 C20 H20C 55.3 2_766 .
C19 C20 H20C 109.5 . .
C23 C20 H20C 67.0 2_766 .
H20A C20 H20C 109.5 . .
H20B C20 H20C 109.5 . .
N4 C21 C22 119.0(13) . .
N4 C21 C19 60.6(7) . 2_766
C22 C21 C19 135.5(14) . 2_766
N4 C21 C25 57.2(6) . 2_766
C22 C21 C25 62.0(11) . 2_766
C19 C21 C25 104.3(9) 2_766 2_766
N4 C21 C26 114.2(12) . 2_766
C19 C21 C26 144.3(13) 2_766 2_766
C25 C21 C26 57.2(10) 2_766 2_766
N4 C21 C23 59.3(6) . 2_766
C22 C21 C23 131.5(13) . 2_766
C19 C21 C23 88.8(9) 2_766 2_766
C25 C21 C23 93.4(8) 2_766 2_766
C26 C21 C23 120.1(12) 2_766 2_766
N4 C21 H21A 107.5 . .
C22 C21 H21A 108.1 . .
C19 C21 H21A 47.2 2_766 .
C25 C21 H21A 131.8 2_766 .
C26 C21 H21A 119.3 2_766 .
C23 C21 H21A 118.6 2_766 .
N4 C21 H21B 107.5 . .
C22 C21 H21B 107.3 . .
C19 C21 H21B 115.0 2_766 .
C25 C21 H21B 121.1 2_766 .
C26 C21 H21B 100.4 2_766 .
C23 C21 H21B 48.2 2_766 .
H21A C21 H21B 107.0 . .
C26 C22 C21 105(10) 2_766 .
C26 C22 C25 75(9) 2_766 2_766
C21 C22 C25 61.4(13) . 2_766
C26 C22 H22A 104.7 2_766 .
C21 C22 H22A 109.1 . .
C25 C22 H22A 169.2 2_766 .
C26 C22 H22B 118.6 2_766 .
C21 C22 H22B 109.3 . .
C25 C22 H22B 79.7 2_766 .
H22A C22 H22B 109.5 . .
C21 C22 H22C 110.0 . .
C25 C22 H22C 71.4 2_766 .
H22A C22 H22C 109.5 . .
H22B C22 H22C 109.5 . .
C24 C23 N4 112.8(10) . .
N4 C23 C20 90.8(8) . 2_766
C24 C23 C21 126.3(10) . 2_766
N4 C23 C21 47.5(5) . 2_766
C20 C23 C21 111.8(9) 2_766 2_766
C24 C23 C25 126.5(11) . 2_766
N4 C23 C25 48.1(5) . 2_766
C20 C23 C25 111.7(9) 2_766 2_766
C21 C23 C25 80.6(7) 2_766 2_766
C24 C23 H23A 109.5 . .
N4 C23 H23A 108.7 . .
C20 C23 H23A 119.2 2_766 .
C21 C23 H23A 123.9 2_766 .
C25 C23 H23A 60.7 2_766 .
C24 C23 H23B 108.8 . .
N4 C23 H23B 109.0 . .
C20 C23 H23B 119.2 2_766 .
C21 C23 H23B 61.6 2_766 .
C25 C23 H23B 124.5 2_766 .
H23A C23 H23B 107.8 . .
C20 C24 C23 102(2) 2_766 .
C20 C24 H24A 148.4 2_766 .
C23 C24 H24A 109.3 . .
C20 C24 H24B 57.1 2_766 .
C23 C24 H24B 109.2 . .
H24A C24 H24B 109.5 . .
C20 C24 H24C 58.8 2_766 .
C23 C24 H24C 109.9 . .
H24A C24 H24C 109.5 . .
H24B C24 H24C 109.5 . .
N4 C25 C26 118.6(12) . .
N4 C25 C21 56.0(6) . 2_766
C26 C25 C21 62.8(11) . 2_766
N4 C25 C22 112.5(12) . 2_766
C21 C25 C22 56.7(12) 2_766 2_766
N4 C25 C19 59.1(6) . 2_766
C26 C25 C19 136.0(13) . 2_766
C21 C25 C19 102.6(9) 2_766 2_766
C22 C25 C19 143.9(13) 2_766 2_766
N4 C25 C23 59.0(6) . 2_766
C26 C25 C23 131.7(13) . 2_766
C21 C25 C23 92.3(8) 2_766 2_766
C22 C25 C23 119.8(12) 2_766 2_766
C19 C25 C23 87.3(8) 2_766 2_766
N4 C25 H25A 107.5 . .
C26 C25 H25A 107.0 . .
C21 C25 H25A 120.2 2_766 .
C22 C25 H25A 100.6 2_766 .
C19 C25 H25A 115.5 2_766 .
C23 C25 H25A 48.5 2_766 .
N4 C25 H25B 108.0 . .
C26 C25 H25B 108.1 . .
C21 C25 H25B 132.6 2_766 .
C22 C25 H25B 120.2 2_766 .
C19 C25 H25B 49.2 2_766 .
C23 C25 H25B 118.4 2_766 .
H25A C25 H25B 107.1 . .
C22 C26 C25 93(9) 2_766 .
C22 C26 C21 63(9) 2_766 2_766
C25 C26 C21 60.0(11) . 2_766
C22 C26 H26A 114.2 2_766 .
C25 C26 H26A 109.9 . .
C21 C26 H26A 168.3 2_766 .
C25 C26 H26B 109.9 . .
C21 C26 H26B 71.4 2_766 .
H26A C26 H26B 109.5 . .
C22 C26 H26C 119.8 2_766 .
C25 C26 H26C 108.7 . .
C21 C26 H26C 80.5 2_766 .
H26A C26 H26C 109.5 . .
H26B C26 H26C 109.5 . .
C29 N5 C33 113.6(6) . .
C29 N5 C31A 172.1(14) . .
C33 N5 C31A 58.4(14) . .
C29 N5 C27A 63.0(14) . .
C33 N5 C27A 174.4(15) . .
C31A N5 C27A 124.9(19) . .
C29 N5 C27 113.5(6) . .
C33 N5 C27 107.4(5) . .
C31A N5 C27 70.6(15) . .
C27A N5 C27 71.3(13) . .
C29 N5 C33A 63.9(14) . .
C33 N5 C33A 70.7(12) . .
C31A N5 C33A 111(2) . .
C27A N5 C33A 110.2(18) . .
C27 N5 C33A 174.8(15) . .
C29 N5 C31 105.5(5) . .
C33 N5 C31 109.1(6) . .
C31A N5 C31 78.9(12) . .
C27A N5 C31 76.3(15) . .
C27 N5 C31 107.5(6) . .
C33A N5 C31 77.7(14) . .
C29 N5 C29A 72.0(12) . .
C33 N5 C29A 69.6(14) . .
C31A N5 C29A 103.2(17) . .
C27A N5 C29A 105(2) . .
C27 N5 C29A 76.5(14) . .
C33A N5 C29A 98.3(19) . .
C31 N5 C29A 175.9(14) . .
N5 C27 C28 117.2(7) . .
N5 C27 H27A 108.0 . .
C28 C27 H27A 108.0 . .
N5 C27 H27B 108.0 . .
C28 C27 H27B 108.0 . .
H27A C27 H27B 107.2 . .
C27 C28 H28A 109.5 . .
C27 C28 H28B 109.5 . .
H28A C28 H28B 109.5 . .
C27 C28 H28C 109.5 . .
H28A C28 H28C 109.5 . .
H28B C28 H28C 109.5 . .
N5 C29 C30 112.5(7) . .
N5 C29 H29A 109.1 . .
C30 C29 H29A 109.1 . .
N5 C29 H29B 109.1 . .
C30 C29 H29B 109.1 . .
H29A C29 H29B 107.8 . .
C29 C30 H30A 109.5 . .
C29 C30 H30B 109.5 . .
H30A C30 H30B 109.5 . .
C29 C30 H30C 109.5 . .
H30A C30 H30C 109.5 . .
H30B C30 H30C 109.5 . .
C32 C31 N5 114.8(7) . .
C32 C31 H31A 108.6 . .
N5 C31 H31A 108.6 . .
C32 C31 H31B 108.6 . .
N5 C31 H31B 108.6 . .
H31A C31 H31B 107.5 . .
C31 C32 H32A 109.5 . .
C31 C32 H32B 109.5 . .
H32A C32 H32B 109.5 . .
C31 C32 H32C 109.5 . .
H32A C32 H32C 109.5 . .
H32B C32 H32C 109.5 . .
N5 C33 C34 115.8(7) . .
N5 C33 H33A 108.3 . .
C34 C33 H33A 108.3 . .
N5 C33 H33B 108.3 . .
C34 C33 H33B 108.3 . .
H33A C33 H33B 107.4 . .
C33 C34 H34A 109.5 . .
C33 C34 H34B 109.5 . .
H34A C34 H34B 109.5 . .
C33 C34 H34C 109.5 . .
H34A C34 H34C 109.5 . .
H34B C34 H34C 109.5 . .
C28A C27A N5 110(2) . .
C28A C27A H27C 109.7 . .
N5 C27A H27C 109.7 . .
C28A C27A H27D 109.7 . .
N5 C27A H27D 109.7 . .
H27C C27A H27D 108.2 . .
C27A C28A H28D 109.5 . .
C27A C28A H28E 109.5 . .
H28D C28A H28E 109.5 . .
C27A C28A H28F 109.5 . .
H28D C28A H28F 109.5 . .
H28E C28A H28F 109.5 . .
C30A C29A N5 122(3) . .
C30A C29A H29C 106.9 . .
N5 C29A H29C 106.9 . .
C30A C29A H29D 106.9 . .
N5 C29A H29D 106.9 . .
H29C C29A H29D 106.7 . .
C29A C30A H30D 109.5 . .
C29A C30A H30E 109.5 . .
H30D C30A H30E 109.5 . .
C29A C30A H30F 109.5 . .
H30D C30A H30F 109.5 . .
H30E C30A H30F 109.5 . .
N5 C31A C32A 104(3) . .
N5 C31A H31C 110.9 . .
C32A C31A H31C 110.9 . .
N5 C31A H31D 110.9 . .
C32A C31A H31D 110.9 . .
H31C C31A H31D 108.9 . .
C31A C32A H32D 109.5 . .
C31A C32A H32E 109.5 . .
H32D C32A H32E 109.5 . .
C31A C32A H32F 109.5 . .
H32D C32A H32F 109.5 . .
H32E C32A H32F 109.5 . .
C34A C33A N5 119(4) . .
C34A C33A H33C 107.5 . .
N5 C33A H33C 107.5 . .
C34A C33A H33D 107.5 . .
N5 C33A H33D 107.5 . .
H33C C33A H33D 107.0 . .
C33A C34A H34D 109.5 . .
C33A C34A H34E 109.5 . .
H34D C34A H34E 109.5 . .
C33A C34A H34F 109.5 . .
H34D C34A H34F 109.5 . .
H34E C34A H34F 109.5 . .
N6 C35 C36 178.2(8) . .
C35 C36 H36A 109.5 . .
C35 C36 H36B 109.5 . .
H36A C36 H36B 109.5 . .
C35 C36 H36C 109.5 . .
H36A C36 H36C 109.5 . .
H36B C36 H36C 109.5 . .
N7 C37 C38 178.7(10) . .
C37 C38 H38A 109.5 . .
C37 C38 H38B 109.5 . .
H38A C38 H38B 109.5 . .
C37 C38 H38C 109.5 . .
H38A C38 H38C 109.5 . .
H38B C38 H38C 109.5 . .

loop_
_geom_bond_atom_site_label_1
_geom_bond_atom_site_label_2
_geom_bond_distance
_geom_bond_site_symmetry_2
W1 C9 2.132(6) .
W1 C10 2.136(6) .
W1 S1 2.3458(15) .
W1 S2 2.3544(15) .
W1 S4 2.3576(15) .
W1 S3 2.3606(15) .
S1 C1 1.751(6) .
S2 C2 1.751(6) .
S3 C3 1.750(6) .
S4 C4 1.759(6) .
N1 C9 1.168(8) .
N2 C10 1.161(8) .
C1 C2 1.338(9) .
C1 C5 1.509(9) .
C2 C6 1.499(9) .
C3 C4 1.340(9) .
C3 C7 1.505(8) .
C4 C8 1.513(8) .
C5 H5A 0.9800 .
C5 H5B 0.9800 .
C5 H5C 0.9800 .
C6 H6A 0.9800 .
C6 H6B 0.9800 .
C6 H6C 0.9800 .
C7 H7A 0.9800 .
C7 H7B 0.9800 .
C7 H7C 0.9800 .
C8 H8A 0.9800 .
C8 H8B 0.9800 .
C8 H8C 0.9800 .
N3 C13 1.437(13) 2_665
N3 C13 1.437(13) .
N3 C11 1.494(13) .
N3 C11 1.494(13) 2_665
N3 C15 1.543(12) 2_665
N3 C15 1.543(12) .
N3 C17 1.637(13) 2_665
N3 C17 1.637(13) .
C11 C12 1.52(2) .
C11 C13 1.534(18) 2_665
C11 C16 1.79(3) 2_665
C11 C15 1.807(18) 2_665
C11 C17 1.86(2) 2_665
C11 H11A 0.9599 .
C11 H11B 0.9601 .
C12 C16 0.46(3) 2_665
C12 C15 1.69(2) 2_665
C12 H12A 0.9600 .
C12 H12B 0.9600 .
C12 H12C 0.9600 .
C13 C11 1.534(18) 2_665
C13 C14 1.54(3) .
C13 C15 1.621(19) 2_665
C13 C17 1.871(19) 2_665
C13 C18 1.95(3) 2_665
C13 H13A 0.9600 .
C13 H13B 0.9600 .
C14 C18 0.47(3) 2_665
C14 C17 1.57(3) 2_665
C14 H14A 0.9601 .
C14 H14B 0.9601 .
C14 H14C 0.9601 .
C15 C16 1.49(2) .
C15 C13 1.621(19) 2_665
C15 C12 1.69(2) 2_665
C15 C11 1.807(18) 2_665
C15 C17 1.935(19) 2_665
C15 H15A 0.9600 .
C15 H15B 0.9600 .
C16 C12 0.46(3) 2_665
C16 C11 1.79(3) 2_665
C16 H16A 0.9601 .
C16 H16B 0.9601 .
C16 H16C 0.9599 .
C17 C18 1.52(3) .
C17 C14 1.57(3) 2_665
C17 C11 1.86(2) 2_665
C17 C13 1.871(19) 2_665
C17 C15 1.935(19) 2_665
C17 H17A 0.9600 .
C17 H17B 0.9599 .
C18 C14 0.47(3) 2_665
C18 C13 1.95(3) 2_665
C18 H18A 0.9600 .
C18 H18B 0.9600 .
C18 H18C 0.9599 .
N4 C21 1.437(12) 2_766
N4 C21 1.437(12) .
N4 C25 1.457(11) 2_766
N4 C25 1.457(11) .
N4 C19 1.526(13) .
N4 C19 1.526(13) 2_766
N4 C23 1.677(12) .
N4 C23 1.677(12) 2_766
C19 C20 1.52(2) .
C19 C21 1.578(18) 2_766
C19 C25 1.624(18) 2_766
C19 H19A 0.9600 .
C19 H19B 0.9600 .
C20 C24 0.688(18) 2_766
C20 C23 1.79(2) 2_766
C20 H20A 0.9598 .
C20 H20B 0.9600 .
C20 H20C 0.9600 .
C21 C22 1.51(3) .
C21 C19 1.578(18) 2_766
C21 C25 1.591(16) 2_766
C21 C26 1.64(3) 2_766
C21 C23 1.866(19) 2_766
C21 H21A 0.9601 .
C21 H21B 0.9601 .
C22 C26 0.34(4) 2_766
C22 C25 1.60(3) 2_766
C22 H22A 0.9600 .
C22 H22B 0.9600 .
C22 H22C 0.9600 .
C23 C24 1.52(2) .
C23 C20 1.79(2) 2_766
C23 C21 1.866(19) 2_766
C23 C25 1.870(18) 2_766
C23 H23A 0.9600 .
C23 H23B 0.9600 .
C24 C20 0.688(18) 2_766
C24 H24A 0.9600 .
C24 H24B 0.9600 .
C24 H24C 0.9599 .
C25 C26 1.54(3) .
C25 C21 1.591(16) 2_766
C25 C22 1.60(3) 2_766
C25 C19 1.624(18) 2_766
C25 C23 1.870(18) 2_766
C25 H25A 0.9599 .
C25 H25B 0.9600 .
C26 C22 0.34(4) 2_766
C26 C21 1.64(3) 2_766
C26 H26A 0.9601 .
C26 H26B 0.9600 .
C26 H26C 0.9600 .
N5 C29 1.494(8) .
N5 C33 1.494(8) .
N5 C31A 1.496(15) .
N5 C27A 1.510(15) .
N5 C27 1.520(8) .
N5 C33A 1.531(15) .
N5 C31 1.542(8) .
N5 C29A 1.544(15) .
C27 C28 1.523(11) .
C27 H27A 0.9900 .
C27 H27B 0.9900 .
C28 H28A 0.9800 .
C28 H28B 0.9800 .
C28 H28C 0.9800 .
C29 C30 1.515(11) .
C29 H29A 0.9900 .
C29 H29B 0.9900 .
C30 H30A 0.9800 .
C30 H30B 0.9800 .
C30 H30C 0.9800 .
C31 C32 1.521(13) .
C31 H31A 0.9900 .
C31 H31B 0.9900 .
C32 H32A 0.9800 .
C32 H32B 0.9800 .
C32 H32C 0.9800 .
C33 C34 1.524(11) .
C33 H33A 0.9900 .
C33 H33B 0.9900 .
C34 H34A 0.9800 .
C34 H34B 0.9800 .
C34 H34C 0.9800 .
C27A C28A 1.43(7) .
C27A H27C 0.9900 .
C27A H27D 0.9900 .
C28A H28D 0.9800 .
C28A H28E 0.9800 .
C28A H28F 0.9800 .
C29A C30A 1.525(17) .
C29A H29C 0.9900 .
C29A H29D 0.9900 .
C30A H30D 0.9800 .
C30A H30E 0.9800 .
C30A H30F 0.9800 .
C31A C32A 1.524(17) .
C31A H31C 0.9900 .
C31A H31D 0.9900 .
C32A H32D 0.9800 .
C32A H32E 0.9800 .
C32A H32F 0.9800 .
C33A C34A 1.524(17) .
C33A H33C 0.9900 .
C33A H33D 0.9900 .
C34A H34D 0.9800 .
C34A H34E 0.9800 .
C34A H34F 0.9800 .
N6 C35 1.150(11) .
C35 C36 1.455(12) .
C36 H36A 0.9800 .
C36 H36B 0.9800 .
C36 H36C 0.9800 .
N7 C37 1.133(12) .
C37 C38 1.455(13) .
C38 H38A 0.9800 .
C38 H38B 0.9800 .
C38 H38C 0.9800 .
